data_7206643
loop_
_publ_author_name
'Ot\'on, Francisco'
'Pfattner, Raphael'
'Pavlica, Egon'
'Olivier, Yoann'
'Bratina, Gvido'
'Cornil, J\'er\^ome'
'Puigdollers, Joaquim'
'Alcubilla, Ram\'on'
'Fontrodona, Xavier'
'Mas-Torrent, Marta'
'Veciana, Jaume'
'Rovira, Concepci\'o'

_publ_section_title
;
 Electronic and structural characterisation of a tetrathiafulvalene
 compound as a potential candidate for ambipolar transport properties
;
_journal_issue 22
_journal_name_full CrystEngComm
_journal_page_first 6597
_journal_paper_doi 10.1039/c1ce05559c
_journal_volume 13
_journal_year 2011
_chemical_formula_moiety 'C22 H8 O4 S4'
_chemical_formula_sum 'C22 H8 O4 S4'
_chemical_formula_weight 464.52
_chemical_name_systematic
;
?
;
_space_group_IT_number 14
_symmetry_cell_setting monoclinic
_symmetry_space_group_name_Hall '-P 2yn'
_symmetry_space_group_name_H-M 'P 1 21/n 1'
_atom_sites_solution_hydrogens geom
_atom_sites_solution_primary direct
_atom_sites_solution_secondary difmap
_audit_creation_method SHELXL-97
_cell_angle_alpha 90.00
_cell_angle_beta 90.590(18)
_cell_angle_gamma 90.00
_cell_formula_units_Z 2
_cell_length_a 3.881(4)
_cell_length_b 7.532(8)
_cell_length_c 31.35(3)
_cell_measurement_reflns_used 831
_cell_measurement_temperature 300(2)
_cell_measurement_theta_max 20.76
_cell_measurement_theta_min 2.60
_cell_volume 916.4(16)
_computing_cell_refinement 'Bruker SMART'
_computing_data_collection 'Bruker SMART'
_computing_data_reduction 'Bruker SAINT'
_computing_molecular_graphics 'Bruker SHELXTL'
_computing_publication_material 'Bruker SHELXTL'
_computing_structure_refinement 'Bruker SHELXTL'
_computing_structure_solution 'Bruker SHELXTL'
_diffrn_ambient_temperature 300(2)
_diffrn_measured_fraction_theta_full 0.929
_diffrn_measured_fraction_theta_max 0.929
_diffrn_measurement_device_type ccd
_diffrn_measurement_method 'phi and omega scans'
_diffrn_radiation_monochromator graphite
_diffrn_radiation_source 'fine-focus sealed tube'
_diffrn_radiation_type MoK\a
_diffrn_radiation_wavelength 0.71073
_diffrn_reflns_av_R_equivalents 0.1597
_diffrn_reflns_av_sigmaI/netI 0.2249
_diffrn_reflns_limit_h_max 5
_diffrn_reflns_limit_h_min -4
_diffrn_reflns_limit_k_max 9
_diffrn_reflns_limit_k_min -9
_diffrn_reflns_limit_l_max 37
_diffrn_reflns_limit_l_min -41
_diffrn_reflns_number 7114
_diffrn_reflns_theta_full 28.18
_diffrn_reflns_theta_max 28.18
_diffrn_reflns_theta_min 2.60
_exptl_absorpt_coefficient_mu 0.549
_exptl_absorpt_correction_T_max 1.0
_exptl_absorpt_correction_T_min 0.574621
_exptl_absorpt_correction_type empirical
_exptl_absorpt_process_details 'SADABS v2.10 BRUKER 2001'
_exptl_crystal_colour green
_exptl_crystal_density_diffrn 1.683
_exptl_crystal_density_method 'not measured'
_exptl_crystal_description needle
_exptl_crystal_F_000 472
_exptl_crystal_size_max 0.8
_exptl_crystal_size_mid 0.05
_exptl_crystal_size_min 0.05
_refine_diff_density_max 1.364
_refine_diff_density_min -0.938
_refine_diff_density_rms 0.224
_refine_ls_extinction_method none
_refine_ls_goodness_of_fit_ref 1.876
_refine_ls_hydrogen_treatment constr
_refine_ls_matrix_type full
_refine_ls_number_parameters 136
_refine_ls_number_reflns 2095
_refine_ls_number_restraints 0
_refine_ls_restrained_S_all 1.876
_refine_ls_R_factor_all 0.2976
_refine_ls_R_factor_gt 0.2174
_refine_ls_shift/su_max 0.000
_refine_ls_shift/su_mean 0.000
_refine_ls_structure_factor_coef Fsqd
_refine_ls_weighting_details 'calc w=1/[\s^2^(Fo^2^)+(0.0800P)^2^+0.0000P] where P=(Fo^2^+2Fc^2^)/3'
_refine_ls_weighting_scheme calc
_refine_ls_wR_factor_gt 0.4178
_refine_ls_wR_factor_ref 0.4364
_reflns_number_gt 1070
_reflns_number_total 2095
_reflns_threshold_expression >2sigma(I)
_cod_data_source_file c1ce05559c.txt
_cod_data_source_block fovb87
_cod_original_cell_volume 916.4(17)
_cod_original_sg_symbol_H-M p21/n
_cod_database_code 7206643

loop_
_symmetry_equiv_pos_as_xyz
'x, y, z'
'-x+1/2, y+1/2, -z+1/2'
'-x, -y, -z'
'x-1/2, -y-1/2, z-1/2'

loop_
_atom_site_label
_atom_site_type_symbol
_atom_site_fract_x
_atom_site_fract_y
_atom_site_fract_z
_atom_site_U_iso_or_equiv
_atom_site_adp_type
_atom_site_occupancy
_atom_site_symmetry_multiplicity
_atom_site_calc_flag
_atom_site_refinement_flags
S1 S 0.6854(11) 0.7284(4) 0.01596(11) 0.0425(12) Uani 1 1 d .
O1 O 0.898(3) 0.4076(13) 0.0664(3) 0.057(3) Uani 1 1 d .
C1 C 0.508(4) 0.9511(18) 0.0174(5) 0.045(4) Uani 1 1 d .
S2 S 0.3544(11) 1.0161(4) 0.06832(12) 0.0428(12) Uani 1 1 d .
O2 O 0.260(3) 0.9073(13) 0.1608(3) 0.058(3) Uani 1 1 d .
C2 C 0.621(4) 0.6862(16) 0.0703(4) 0.039(4) Uani 1 1 d .
C3 C 0.738(4) 0.5124(17) 0.0875(5) 0.046(4) Uani 1 1 d .
C4 C 0.668(4) 0.4785(19) 0.1340(4) 0.045(4) Uani 1 1 d .
C5 C 0.748(4) 0.3191(17) 0.1527(5) 0.046(4) Uani 1 1 d .
H5A H 0.8357 0.2278 0.1360 0.055 Uiso 1 1 calc R
C6 C 0.703(5) 0.2917(18) 0.1952(6) 0.059(5) Uani 1 1 d .
H6A H 0.7664 0.1827 0.2068 0.071 Uiso 1 1 calc R
C7 C 0.561(5) 0.423(2) 0.2229(5) 0.065(6) Uani 1 1 d .
H7A H 0.5319 0.4048 0.2519 0.078 Uiso 1 1 calc R
C8 C 0.471(5) 0.583(2) 0.2024(5) 0.065(5) Uani 1 1 d .
H8A H 0.3782 0.6724 0.2192 0.078 Uiso 1 1 calc R
C9 C 0.508(4) 0.6174(18) 0.1602(5) 0.042(4) Uani 1 1 d .
C10 C 0.394(5) 0.7912(19) 0.1406(5) 0.052(5) Uani 1 1 d .
C11 C 0.475(4) 0.8172(18) 0.0934(5) 0.042(4) Uani 1 1 d .

loop_
_atom_site_aniso_label
_atom_site_aniso_U_11
_atom_site_aniso_U_22
_atom_site_aniso_U_33
_atom_site_aniso_U_23
_atom_site_aniso_U_13
_atom_site_aniso_U_12
S1 0.067(3) 0.0291(17) 0.0317(19) -0.0003(15) 0.0026(18) 0.0014(19)
O1 0.081(9) 0.034(5) 0.056(7) 0.007(5) 0.019(6) 0.023(6)
C1 0.060(10) 0.030(7) 0.044(9) -0.003(6) 0.013(8) -0.010(7)
S2 0.062(3) 0.0285(18) 0.037(2) -0.0019(15) -0.0034(19) 0.0060(19)
O2 0.097(10) 0.032(5) 0.044(7) -0.010(5) 0.004(6) 0.003(6)
C2 0.056(10) 0.026(7) 0.036(8) -0.005(6) -0.017(7) 0.016(7)
C3 0.075(12) 0.027(7) 0.037(8) -0.001(6) -0.003(8) 0.007(8)
C4 0.064(11) 0.046(8) 0.025(8) 0.004(6) -0.015(7) 0.003(8)
C5 0.068(12) 0.023(7) 0.045(9) 0.003(6) -0.021(8) -0.008(7)
C6 0.097(14) 0.023(7) 0.057(11) 0.010(7) -0.019(10) 0.005(9)
C7 0.108(16) 0.054(10) 0.034(9) 0.020(8) -0.009(10) -0.022(10)
C8 0.092(15) 0.054(10) 0.048(11) -0.013(9) -0.006(10) 0.008(10)
C9 0.038(10) 0.040(8) 0.048(10) -0.004(7) -0.016(7) 0.001(7)
C10 0.087(14) 0.037(8) 0.033(8) 0.003(7) -0.010(9) -0.009(9)
C11 0.041(9) 0.047(9) 0.040(9) 0.000(7) -0.013(7) 0.007(7)

loop_
_atom_type_symbol
_atom_type_description
_atom_type_scat_dispersion_real
_atom_type_scat_dispersion_imag
_atom_type_scat_source
C C 0.0033 0.0016 'International Tables Vol C Tables 4.2.6.8 and 6.1.1.4'
H H 0.0000 0.0000 'International Tables Vol C Tables 4.2.6.8 and 6.1.1.4'
O O 0.0106 0.0060 'International Tables Vol C Tables 4.2.6.8 and 6.1.1.4'
S S 0.1246 0.1234 'International Tables Vol C Tables 4.2.6.8 and 6.1.1.4'

loop_
_exptl_crystal_face_index_h
_exptl_crystal_face_index_k
_exptl_crystal_face_index_l
_exptl_crystal_face_perp_dist
1.00 0.00 0.00 0.4000
-1.00 0.00 0.00 0.4000
0.00 0.00 1.00 0.0250
0.00 0.00 -1.00 0.0250
0.00 1.00 0.00 0.0250
0.00 -1.00 0.00 0.0250

loop_
_geom_angle_atom_site_label_1
_geom_angle_atom_site_label_2
_geom_angle_atom_site_label_3
_geom_angle
_geom_angle_site_symmetry_1
C2 S1 C1 94.9(6) .
C1 C1 S2 125.3(16) 3_675
C1 C1 S1 120.6(16) 3_675
S2 C1 S1 114.1(8) .
C11 S2 C1 94.4(7) .
C11 C2 C3 125.4(13) .
C11 C2 S1 116.8(10) .
C3 C2 S1 117.8(11) .
O1 C3 C2 122.4(14) .
O1 C3 C4 121.3(13) .
C2 C3 C4 116.2(13) .
C5 C4 C9 118.8(13) .
C5 C4 C3 121.2(14) .
C9 C4 C3 120.0(12) .
C6 C5 C4 121.2(14) .
C6 C5 H5A 119.4 .
C4 C5 H5A 119.4 .
C5 C6 C7 122.9(13) .
C5 C6 H6A 118.5 .
C7 C6 H6A 118.5 .
C8 C7 C6 114.3(15) .
C8 C7 H7A 122.9 .
C6 C7 H7A 122.9 .
C9 C8 C7 125.5(17) .
C9 C8 H8A 117.3 .
C7 C8 H8A 117.3 .
C8 C9 C4 117.1(13) .
C8 C9 C10 121.9(15) .
C4 C9 C10 121.0(13) .
O2 C10 C9 123.0(14) .
O2 C10 C11 120.8(13) .
C9 C10 C11 116.2(14) .
C2 C11 C10 121.0(13) .
C2 C11 S2 119.8(11) .
C10 C11 S2 119.1(11) .

loop_
_geom_bond_atom_site_label_1
_geom_bond_atom_site_label_2
_geom_bond_distance
_geom_bond_site_symmetry_2
S1 C2 1.755(15) .
S1 C1 1.814(15) .
O1 C3 1.205(17) .
C1 C1 1.32(3) 3_675
C1 S2 1.777(15) .
S2 C11 1.752(14) .
O2 C10 1.200(17) .
C2 C11 1.351(19) .
C2 C3 1.485(17) .
C3 C4 1.51(2) .
C4 C5 1.370(18) .
C4 C9 1.47(2) .
C5 C6 1.36(2) .
C5 H5A 0.9300 .
C6 C7 1.43(2) .
C6 H6A 0.9300 .
C7 C8 1.41(2) .
C7 H7A 0.9300 .
C8 C9 1.36(2) .
C8 H8A 0.9300 .
C9 C10 1.51(2) .
C10 C11 1.53(2) .

loop_
_geom_torsion_atom_site_label_1
_geom_torsion_atom_site_label_2
_geom_torsion_atom_site_label_3
_geom_torsion_atom_site_label_4
_geom_torsion
_geom_torsion_site_symmetry_1
_geom_torsion_site_symmetry_4
C2 S1 C1 C1 -180(2) . 3_675
C2 S1 C1 S2 -1.4(10) . .
C1 C1 S2 C11 -180(2) 3_675 .
S1 C1 S2 C11 1.7(10) . .
C1 S1 C2 C11 0.4(14) . .
C1 S1 C2 C3 -178.3(12) . .
C11 C2 C3 O1 -172.5(16) . .
S1 C2 C3 O1 6(2) . .
C11 C2 C3 C4 3(2) . .
S1 C2 C3 C4 -178.0(11) . .
O1 C3 C4 C5 -7(2) . .
C2 C3 C4 C5 176.5(14) . .
O1 C3 C4 C9 173.0(14) . .
C2 C3 C4 C9 -3(2) . .
C9 C4 C5 C6 -4(2) . .
C3 C4 C5 C6 176.3(16) . .
C4 C5 C6 C7 2(3) . .
C5 C6 C7 C8 0(3) . .
C6 C7 C8 C9 0(3) . .
C7 C8 C9 C4 -3(3) . .
C7 C8 C9 C10 178.2(17) . .
C5 C4 C9 C8 5(2) . .
C3 C4 C9 C8 -175.9(16) . .
C5 C4 C9 C10 -176.2(14) . .
C3 C4 C9 C10 3(2) . .
C8 C9 C10 O2 -1(3) . .
C4 C9 C10 O2 179.4(15) . .
C8 C9 C10 C11 175.7(15) . .
C4 C9 C10 C11 -4(2) . .
C3 C2 C11 C10 -4(2) . .
S1 C2 C11 C10 177.5(12) . .
C3 C2 C11 S2 179.3(12) . .
S1 C2 C11 S2 0.8(18) . .
O2 C10 C11 C2 -179.1(16) . .
C9 C10 C11 C2 4(2) . .
O2 C10 C11 S2 -2(2) . .
C9 C10 C11 S2 -179.4(10) . .
C1 S2 C11 C2 -1.5(14) . .
C1 S2 C11 C10 -178.3(12) . .
